data_7159401
loop_
_publ_author_name
'Sarkar, Anindita'
'Saha, Moumita'
'Das, Asish R.'

_publ_section_title
;
 Ru(II) catalyzed chelation assisted C(sp<sup>2</sup>)-H bond
 functionalization along with concomitant (4 + 2) annulation.
;
_journal_issue 27
_journal_name_full 'Organic &amp; biomolecular chemistry'
_journal_page_first 5567
_journal_page_last 5586
_journal_paper_doi 10.1039/d3ob00828b
_journal_volume 21
_journal_year 2023
_chemical_formula_moiety 'C23 H22 N2 O2 S'
_chemical_formula_sum 'C23 H22 N2 O2 S'
_chemical_formula_weight 390.48
_space_group_crystal_system triclinic
_space_group_IT_number 2
_space_group_name_Hall '-P 1'
_space_group_name_H-M_alt 'P -1'
_atom_sites_solution_hydrogens geom
_atom_sites_solution_primary dual
_audit_creation_date 2022-12-15
_audit_creation_method
;
Olex2 1.5-beta
(compiled 2022.04.07 svn.rca3783a0 for OlexSys, GUI svn.r6498)
;
_audit_update_record
;
2023-04-17 deposited with the CCDC.	2023-06-08 downloaded from the CCDC.
;
_cell_angle_alpha 111.556(3)
_cell_angle_beta 101.505(3)
_cell_angle_gamma 99.774(3)
_cell_formula_units_Z 2
_cell_length_a 8.8223(7)
_cell_length_b 11.0053(8)
_cell_length_c 11.6572(8)
_cell_measurement_reflns_used 6331
_cell_measurement_temperature 123.00
_cell_measurement_theta_max 66.40
_cell_measurement_theta_min 4.73
_cell_volume 994.15(13)
_computing_cell_refinement 'SAINT V8.38A (Bruker, 2018)'
_computing_data_reduction 'SAINT V8.38A (Bruker, 2018)'
_computing_molecular_graphics 'Olex2 1.5-beta (Dolomanov et al., 2009)'
_computing_publication_material 'Olex2 1.5-beta (Dolomanov et al., 2009)'
_computing_structure_refinement 'XL  (Sheldrick, 2008)'
_computing_structure_solution 'SHELXT 2014/5 (Sheldrick, 2014)'
_diffrn_ambient_temperature 123.00
_diffrn_measured_fraction_theta_full 0.993
_diffrn_measured_fraction_theta_max 0.993
_diffrn_measurement_device_type 'Bruker APEX-II CCD'
_diffrn_measurement_method '\f and \w scans'
_diffrn_radiation_type CuK\a
_diffrn_radiation_wavelength 1.54178
_diffrn_reflns_av_R_equivalents 0.0819
_diffrn_reflns_av_unetI/netI 0.0729
_diffrn_reflns_Laue_measured_fraction_full 0.993
_diffrn_reflns_Laue_measured_fraction_max 0.993
_diffrn_reflns_limit_h_max 10
_diffrn_reflns_limit_h_min -10
_diffrn_reflns_limit_k_max 13
_diffrn_reflns_limit_k_min -13
_diffrn_reflns_limit_l_max 13
_diffrn_reflns_limit_l_min -13
_diffrn_reflns_number 12768
_diffrn_reflns_point_group_measured_fraction_full 0.993
_diffrn_reflns_point_group_measured_fraction_max 0.993
_diffrn_reflns_theta_full 66.523
_diffrn_reflns_theta_max 66.523
_diffrn_reflns_theta_min 4.255
_diffrn_source_current 1.2
_diffrn_source_power 0.06
_diffrn_source_voltage 50.0
_diffrn_standards_number 0
_exptl_absorpt_coefficient_mu 1.611
_exptl_absorpt_correction_T_max 0.5842
_exptl_absorpt_correction_T_min 0.3476
_exptl_absorpt_correction_type multi-scan
_exptl_absorpt_process_details
;
SADABS-2016/2 (Bruker,2016/2) was used for absorption correction.
wR2(int) was 0.1605 before and 0.1021 after correction.
The Ratio of minimum to maximum transmission is 0.5950.
The \l/2 correction factor is Not present.
;
_exptl_crystal_colour 'clear light white'
_exptl_crystal_colour_lustre clear
_exptl_crystal_colour_modifier light
_exptl_crystal_colour_primary white
_exptl_crystal_density_diffrn 1.304
_exptl_crystal_description block
_exptl_crystal_F_000 412
_exptl_crystal_size_max 0.2
_exptl_crystal_size_mid 0.09
_exptl_crystal_size_min 0.08
_refine_diff_density_max 0.464
_refine_diff_density_min -0.510
_refine_diff_density_rms 0.087
_refine_ls_extinction_coef 0.020(3)
_refine_ls_extinction_expression Fc^*^=kFc[1+0.001xFc^2^\l^3^/sin(2\q)]^-1/4^
_refine_ls_extinction_method 'SHELXL-2018/3 (Sheldrick 2018)'
_refine_ls_goodness_of_fit_ref 1.088
_refine_ls_hydrogen_treatment constr
_refine_ls_matrix_type full
_refine_ls_number_parameters 258
_refine_ls_number_reflns 3477
_refine_ls_number_restraints 0
_refine_ls_restrained_S_all 1.088
_refine_ls_R_factor_all 0.0733
_refine_ls_R_factor_gt 0.0685
_refine_ls_shift/su_max 0.000
_refine_ls_shift/su_mean 0.000
_refine_ls_structure_factor_coef Fsqd
_refine_ls_weighting_details 'w=1/[\s^2^(Fo^2^)+(0.1342P)^2^+0.0581P] where P=(Fo^2^+2Fc^2^)/3'
_refine_ls_weighting_scheme calc
_refine_ls_wR_factor_gt 0.1927
_refine_ls_wR_factor_ref 0.2001
_reflns_Friedel_coverage 0.000
_reflns_number_gt 2992
_reflns_number_total 3477
_reflns_threshold_expression 'I > 2\s(I)'
_cod_data_source_file d3ob00828b2.cif
_cod_data_source_block ani_asiy_cu_0m_a
_cod_depositor_comments 'Adding full bibliography for 7159400--7159401.cif.'
_cod_database_code 7159401
_shelx_shelxl_version_number 2018/3
_shelx_space_group_comment
;
The symmetry employed for this shelxl refinement is uniquely defined
by the following loop, which should always be used as a source of
symmetry information in preference to the above space-group names.
They are only intended as comments.
;
_shelx_estimated_absorpt_t_max 0.882
_shelx_estimated_absorpt_t_min 0.739
_olex2_refinement_description
;
1. Fixed Uiso
 At 1.2 times of:
  All C(H) groups, All C(H,H) groups
 At 1.5 times of:
  All C(H,H,H) groups, All O(H) groups
2.a Secondary CH2 refined with riding coordinates:
 C00L(H00C,H00D), C00P(H00J,H00L)
2.b Aromatic/amide H refined with riding coordinates:
 C00A(H00A), C00B(H00B), C00E(H00E), C00I(H00I), C00K(H00K), C00M(H00M),
 C00O(H00O), C00Q(H00Q)
2.c Idealised Me refined as rotating group:
 C00N(H00F,H00G,H00H), C00R(H00N,H00P,H00R), C00S(H00S,H00T,H00U)
2.d Idealised tetrahedral OH refined as rotating group:
 O002(H002)
;
_olex2_submission_special_instructions 'No special instructions were received'

loop_
_space_group_symop_operation_xyz
'x, y, z'
'-x, -y, -z'

loop_
_atom_site_label
_atom_site_type_symbol
_atom_site_fract_x
_atom_site_fract_y
_atom_site_fract_z
_atom_site_U_iso_or_equiv
_atom_site_adp_type
_atom_site_occupancy
_atom_site_site_symmetry_order
_atom_site_calc_flag
_atom_site_refinement_flags_posn
_atom_site_refinement_flags_adp
_atom_site_refinement_flags_occupancy
_atom_site_disorder_assembly
_atom_site_disorder_group
S001 S 0.11424(7) -0.04657(6) 0.33481(6) 0.0371(3) Uani 1 1 d . . . . .
O002 O 0.40785(17) 0.43472(17) 0.56908(15) 0.0314(4) Uani 1 1 d . . . . .
H002 H 0.474479 0.481118 0.641763 0.047 Uiso 1 1 calc R U . . .
O003 O 0.02019(18) 0.49954(18) 0.27528(15) 0.0363(5) Uani 1 1 d . . . . .
N004 N 0.3758(2) 0.4898(2) 0.20298(18) 0.0292(5) Uani 1 1 d . . . . .
N005 N 0.1368(2) 0.3666(2) 0.02717(19) 0.0338(5) Uani 1 1 d . . . . .
C006 C 0.2420(3) 0.3910(3) 0.1420(2) 0.0287(5) Uani 1 1 d . . . . .
C007 C 0.2011(2) 0.3198(2) 0.3216(2) 0.0273(5) Uani 1 1 d . . . . .
C008 C 0.4134(3) 0.5783(3) 0.1483(2) 0.0307(6) Uani 1 1 d . . . . .
C009 C 0.2051(2) 0.2872(3) 0.1932(2) 0.0284(5) Uani 1 1 d . . . . .
C00A C 0.1560(3) 0.0476(3) 0.1480(2) 0.0342(6) Uani 1 1 d . . . . .
H00A H 0.142466 -0.043169 0.089845 0.041 Uiso 1 1 calc R U . . .
C00B C 0.1730(2) 0.2120(3) 0.3579(2) 0.0295(6) Uani 1 1 d . . . . .
H00B H 0.168135 0.231105 0.443224 0.035 Uiso 1 1 calc R U . . .
C00C C 0.1164(2) 0.5409(3) 0.3830(2) 0.0304(6) Uani 1 1 d . . . . .
C00D C 0.2191(2) 0.4598(2) 0.4152(2) 0.0291(6) Uani 1 1 d . . . . .
C00E C 0.1701(3) 0.4535(3) -0.0229(2) 0.0338(6) Uani 1 1 d . . . . .
H00E H 0.097481 0.440937 -0.100962 0.041 Uiso 1 1 calc R U . . .
C00F C 0.2836(3) 0.7498(3) 0.5892(2) 0.0336(6) Uani 1 1 d . . . . .
C00G C 0.1518(3) 0.0786(3) 0.2747(2) 0.0306(6) Uani 1 1 d . . . . .
C00H C 0.3073(3) 0.5639(3) 0.0328(2) 0.0328(6) Uani 1 1 d . . . . .
C00I C 0.1803(3) 0.1528(3) 0.1094(2) 0.0333(6) Uani 1 1 d . . . . .
H00I H 0.180023 0.132211 0.022697 0.040 Uiso 1 1 calc R U . . .
C00J C 0.3221(2) 0.5123(2) 0.5361(2) 0.0290(6) Uani 1 1 d . . . . .
C00K C 0.5593(3) 0.6812(3) 0.2045(2) 0.0356(6) Uani 1 1 d . . . . .
H00K H 0.631484 0.691776 0.281960 0.043 Uiso 1 1 calc R U . . .
C00L C 0.1206(3) 0.6727(2) 0.4882(2) 0.0308(6) Uani 1 1 d . . . . .
H00C H 0.041046 0.653950 0.532790 0.037 Uiso 1 1 calc R U . . .
H00D H 0.086320 0.732455 0.448098 0.037 Uiso 1 1 calc R U . . .
C00M C 0.3458(3) 0.6553(3) -0.0227(2) 0.0388(6) Uani 1 1 d . . . . .
H00M H 0.273191 0.648063 -0.098526 0.047 Uiso 1 1 calc R U . . .
C00N C 0.4021(3) 0.8059(3) 0.5286(3) 0.0408(7) Uani 1 1 d . . . . .
H00F H 0.408767 0.731569 0.452730 0.061 Uiso 1 1 calc R U . . .
H00G H 0.508376 0.848157 0.591533 0.061 Uiso 1 1 calc R U . . .
H00H H 0.364577 0.873515 0.503046 0.061 Uiso 1 1 calc R U . . .
C00O C 0.4881(3) 0.7543(3) 0.0328(3) 0.0430(7) Uani 1 1 d . . . . .
H00O H 0.514542 0.815360 -0.004848 0.052 Uiso 1 1 calc R U . . .
C00P C 0.3434(3) 0.6495(3) 0.6378(2) 0.0336(6) Uani 1 1 d . . . . .
H00J H 0.458959 0.688882 0.684800 0.040 Uiso 1 1 calc R U . . .
H00L H 0.286168 0.639261 0.699976 0.040 Uiso 1 1 calc R U . . .
C00Q C 0.5958(3) 0.7658(3) 0.1464(3) 0.0410(6) Uani 1 1 d . . . . .
H00Q H 0.695324 0.833468 0.183010 0.049 Uiso 1 1 calc R U . . .
C00R C 0.2636(3) 0.8664(3) 0.7008(3) 0.0483(7) Uani 1 1 d . . . . .
H00N H 0.214401 0.925158 0.668384 0.072 Uiso 1 1 calc R U . . .
H00P H 0.368996 0.918795 0.762515 0.072 Uiso 1 1 calc R U . . .
H00R H 0.194672 0.830249 0.743563 0.072 Uiso 1 1 calc R U . . .
C00S C 0.1797(3) -0.1810(3) 0.2324(3) 0.0391(6) Uani 1 1 d . . . . .
H00S H 0.112461 -0.214935 0.143542 0.059 Uiso 1 1 calc R U . . .
H00T H 0.170754 -0.254671 0.260853 0.059 Uiso 1 1 calc R U . . .
H00U H 0.291795 -0.146713 0.236935 0.059 Uiso 1 1 calc R U . . .

loop_
_atom_site_aniso_label
_atom_site_aniso_U_11
_atom_site_aniso_U_22
_atom_site_aniso_U_33
_atom_site_aniso_U_23
_atom_site_aniso_U_13
_atom_site_aniso_U_12
S001 0.0363(4) 0.0438(5) 0.0420(5) 0.0282(4) 0.0161(3) 0.0079(3)
O002 0.0221(8) 0.0425(10) 0.0301(9) 0.0211(8) 0.0008(6) 0.0042(7)
O003 0.0267(8) 0.0508(11) 0.0323(10) 0.0232(9) 0.0013(7) 0.0077(8)
N004 0.0221(9) 0.0409(12) 0.0288(11) 0.0216(10) 0.0056(8) 0.0044(8)
N005 0.0248(9) 0.0510(13) 0.0291(11) 0.0246(10) 0.0051(8) 0.0036(9)
C006 0.0209(10) 0.0415(14) 0.0277(12) 0.0195(11) 0.0079(9) 0.0053(9)
C007 0.0148(9) 0.0425(14) 0.0280(12) 0.0214(11) 0.0041(8) 0.0025(9)
C008 0.0262(11) 0.0411(14) 0.0319(13) 0.0220(11) 0.0120(10) 0.0067(10)
C009 0.0188(10) 0.0413(14) 0.0267(12) 0.0204(11) 0.0037(9) 0.0006(9)
C00A 0.0255(11) 0.0434(15) 0.0323(13) 0.0179(12) 0.0071(10) 0.0015(10)
C00B 0.0196(10) 0.0446(15) 0.0294(13) 0.0223(11) 0.0073(9) 0.0046(10)
C00C 0.0187(10) 0.0449(14) 0.0350(13) 0.0261(12) 0.0094(9) 0.0030(10)
C00D 0.0198(10) 0.0428(14) 0.0305(13) 0.0240(11) 0.0072(9) 0.0027(10)
C00E 0.0279(11) 0.0510(15) 0.0279(13) 0.0236(12) 0.0066(10) 0.0091(11)
C00F 0.0234(11) 0.0422(15) 0.0347(13) 0.0194(12) 0.0036(10) 0.0049(10)
C00G 0.0202(10) 0.0428(14) 0.0336(13) 0.0237(11) 0.0068(9) 0.0030(10)
C00H 0.0282(11) 0.0475(15) 0.0298(13) 0.0230(12) 0.0107(10) 0.0090(11)
C00I 0.0260(11) 0.0464(15) 0.0278(13) 0.0197(12) 0.0068(9) 0.0014(10)
C00J 0.0188(10) 0.0427(14) 0.0323(13) 0.0243(11) 0.0087(9) 0.0039(9)
C00K 0.0315(12) 0.0428(15) 0.0334(14) 0.0200(12) 0.0092(10) 0.0029(11)
C00L 0.0214(11) 0.0428(15) 0.0337(13) 0.0227(11) 0.0072(9) 0.0069(10)
C00M 0.0427(14) 0.0489(16) 0.0345(14) 0.0267(12) 0.0147(11) 0.0109(12)
C00N 0.0257(11) 0.0451(16) 0.0557(17) 0.0306(14) 0.0069(11) 0.0030(11)
C00O 0.0484(15) 0.0502(17) 0.0459(16) 0.0331(14) 0.0219(12) 0.0120(13)
C00P 0.0266(11) 0.0458(15) 0.0296(13) 0.0197(12) 0.0051(10) 0.0068(10)
C00Q 0.0357(13) 0.0451(16) 0.0452(16) 0.0237(13) 0.0158(12) 0.0022(11)
C00R 0.0396(14) 0.0511(18) 0.0449(17) 0.0141(14) 0.0027(12) 0.0135(13)
C00S 0.0346(13) 0.0445(16) 0.0412(15) 0.0245(13) 0.0087(11) 0.0054(11)

loop_
_atom_type_symbol
_atom_type_description
_atom_type_scat_dispersion_real
_atom_type_scat_dispersion_imag
_atom_type_scat_source
C C 0.0181 0.0091 'International Tables Vol C Tables 4.2.6.8 and 6.1.1.4'
H H 0.0000 0.0000 'International Tables Vol C Tables 4.2.6.8 and 6.1.1.4'
N N 0.0311 0.0180 'International Tables Vol C Tables 4.2.6.8 and 6.1.1.4'
O O 0.0492 0.0322 'International Tables Vol C Tables 4.2.6.8 and 6.1.1.4'
S S 0.3331 0.5567 'International Tables Vol C Tables 4.2.6.8 and 6.1.1.4'

loop_
_geom_angle_atom_site_label_1
_geom_angle_atom_site_label_2
_geom_angle_atom_site_label_3
_geom_angle
_geom_angle_site_symmetry_1
_geom_angle_site_symmetry_3
_geom_angle_publ_flag
C00G S001 C00S 102.33(11) . . ?
C00J O002 H002 109.5 . . ?
C006 N004 C008 117.68(18) . . ?
C00E N005 C006 116.3(2) . . ?
N004 C006 N005 125.9(2) . . ?
N004 C006 C009 118.81(18) . . ?
N005 C006 C009 115.03(19) . . ?
C009 C007 C00D 123.14(19) . . ?
C00B C007 C009 117.0(2) . . ?
C00B C007 C00D 119.84(19) . . ?
N004 C008 C00H 119.9(2) . . ?
N004 C008 C00K 120.5(2) . . ?
C00K C008 C00H 119.5(2) . . ?
C007 C009 C006 123.4(2) . . ?
C00I C009 C006 116.7(2) . . ?
C00I C009 C007 119.9(2) . . ?
C00G C00A H00A 120.8 . . ?
C00I C00A H00A 120.8 . . ?
C00I C00A C00G 118.4(2) . . ?
C007 C00B H00B 118.6 . . ?
C00G C00B C007 122.9(2) . . ?
C00G C00B H00B 118.6 . . ?
O003 C00C C00D 121.7(2) . . ?
O003 C00C C00L 119.9(2) . . ?
C00D C00C C00L 118.17(19) . . ?
C00C C00D C007 120.38(19) . . ?
C00J C00D C007 121.2(2) . . ?
C00J C00D C00C 118.2(2) . . ?
N005 C00E H00E 118.2 . . ?
N005 C00E C00H 123.5(2) . . ?
C00H C00E H00E 118.2 . . ?
C00L C00F C00N 109.93(19) . . ?
C00L C00F C00P 107.2(2) . . ?
C00P C00F C00N 111.0(2) . . ?
C00R C00F C00L 109.8(2) . . ?
C00R C00F C00N 109.5(2) . . ?
C00R C00F C00P 109.5(2) . . ?
C00A C00G S001 123.0(2) . . ?
C00B C00G S001 117.34(17) . . ?
C00B C00G C00A 119.6(2) . . ?
C00E C00H C008 116.5(2) . . ?
C00E C00H C00M 123.6(2) . . ?
C00M C00H C008 119.8(2) . . ?
C009 C00I H00I 118.9 . . ?
C00A C00I C009 122.2(2) . . ?
C00A C00I H00I 118.9 . . ?
O002 C00J C00D 118.5(2) . . ?
O002 C00J C00P 116.54(18) . . ?
C00D C00J C00P 124.9(2) . . ?
C008 C00K H00K 120.3 . . ?
C00Q C00K C008 119.4(2) . . ?
C00Q C00K H00K 120.3 . . ?
C00C C00L C00F 115.7(2) . . ?
C00C C00L H00C 108.4 . . ?
C00C C00L H00D 108.4 . . ?
C00F C00L H00C 108.4 . . ?
C00F C00L H00D 108.4 . . ?
H00C C00L H00D 107.4 . . ?
C00H C00M H00M 120.0 . . ?
C00O C00M C00H 119.9(2) . . ?
C00O C00M H00M 120.0 . . ?
C00F C00N H00F 109.5 . . ?
C00F C00N H00G 109.5 . . ?
C00F C00N H00H 109.5 . . ?
H00F C00N H00G 109.5 . . ?
H00F C00N H00H 109.5 . . ?
H00G C00N H00H 109.5 . . ?
C00M C00O H00O 120.0 . . ?
C00M C00O C00Q 120.0(2) . . ?
C00Q C00O H00O 120.0 . . ?
C00F C00P H00J 108.5 . . ?
C00F C00P H00L 108.5 . . ?
C00J C00P C00F 115.26(18) . . ?
C00J C00P H00J 108.5 . . ?
C00J C00P H00L 108.5 . . ?
H00J C00P H00L 107.5 . . ?
C00K C00Q C00O 121.3(2) . . ?
C00K C00Q H00Q 119.4 . . ?
C00O C00Q H00Q 119.4 . . ?
C00F C00R H00N 109.5 . . ?
C00F C00R H00P 109.5 . . ?
C00F C00R H00R 109.5 . . ?
H00N C00R H00P 109.5 . . ?
H00N C00R H00R 109.5 . . ?
H00P C00R H00R 109.5 . . ?
S001 C00S H00S 109.5 . . ?
S001 C00S H00T 109.5 . . ?
S001 C00S H00U 109.5 . . ?
H00S C00S H00T 109.5 . . ?
H00S C00S H00U 109.5 . . ?
H00T C00S H00U 109.5 . . ?

loop_
_geom_bond_atom_site_label_1
_geom_bond_atom_site_label_2
_geom_bond_distance
_geom_bond_site_symmetry_2
_geom_bond_publ_flag
S001 C00G 1.773(2) . ?
S001 C00S 1.793(3) . ?
O002 H002 0.8400 . ?
O002 C00J 1.340(3) . ?
O003 C00C 1.237(3) . ?
N004 C006 1.320(3) . ?
N004 C008 1.376(3) . ?
N005 C006 1.372(3) . ?
N005 C00E 1.313(3) . ?
C006 C009 1.489(3) . ?
C007 C009 1.415(3) . ?
C007 C00B 1.399(3) . ?
C007 C00D 1.484(3) . ?
C008 C00H 1.416(3) . ?
C008 C00K 1.412(3) . ?
C009 C00I 1.391(4) . ?
C00A H00A 0.9500 . ?
C00A C00G 1.398(3) . ?
C00A C00I 1.388(3) . ?
C00B H00B 0.9500 . ?
C00B C00G 1.385(4) . ?
C00C C00D 1.464(3) . ?
C00C C00L 1.505(4) . ?
C00D C00J 1.362(3) . ?
C00E H00E 0.9500 . ?
C00E C00H 1.404(3) . ?
C00F C00L 1.533(3) . ?
C00F C00N 1.539(3) . ?
C00F C00P 1.535(3) . ?
C00F C00R 1.520(4) . ?
C00H C00M 1.413(3) . ?
C00I H00I 0.9500 . ?
C00J C00P 1.490(4) . ?
C00K H00K 0.9500 . ?
C00K C00Q 1.370(3) . ?
C00L H00C 0.9900 . ?
C00L H00D 0.9900 . ?
C00M H00M 0.9500 . ?
C00M C00O 1.369(4) . ?
C00N H00F 0.9800 . ?
C00N H00G 0.9800 . ?
C00N H00H 0.9800 . ?
C00O H00O 0.9500 . ?
C00O C00Q 1.417(4) . ?
C00P H00J 0.9900 . ?
C00P H00L 0.9900 . ?
C00Q H00Q 0.9500 . ?
C00R H00N 0.9800 . ?
C00R H00P 0.9800 . ?
C00R H00R 0.9800 . ?
C00S H00S 0.9800 . ?
C00S H00T 0.9800 . ?
C00S H00U 0.9800 . ?

loop_
_geom_torsion_atom_site_label_1
_geom_torsion_atom_site_label_2
_geom_torsion_atom_site_label_3
_geom_torsion_atom_site_label_4
_geom_torsion
_geom_torsion_site_symmetry_1
_geom_torsion_site_symmetry_2
_geom_torsion_site_symmetry_3
_geom_torsion_site_symmetry_4
_geom_torsion_publ_flag
O002 C00J C00P C00F 163.38(18) . . . . ?
O003 C00C C00D C007 -4.9(3) . . . . ?
O003 C00C C00D C00J -179.97(19) . . . . ?
O003 C00C C00L C00F -151.0(2) . . . . ?
N004 C006 C009 C007 54.0(3) . . . . ?
N004 C006 C009 C00I -123.3(2) . . . . ?
N004 C008 C00H C00E -2.8(4) . . . . ?
N004 C008 C00H C00M 179.7(2) . . . . ?
N004 C008 C00K C00Q 178.3(2) . . . . ?
N005 C006 C009 C007 -131.3(2) . . . . ?
N005 C006 C009 C00I 51.4(3) . . . . ?
N005 C00E C00H C008 0.7(4) . . . . ?
N005 C00E C00H C00M 178.1(2) . . . . ?
C006 N004 C008 C00H 2.1(3) . . . . ?
C006 N004 C008 C00K -176.2(2) . . . . ?
C006 N005 C00E C00H 2.1(4) . . . . ?
C006 C009 C00I C00A 175.49(19) . . . . ?
C007 C009 C00I C00A -1.9(3) . . . . ?
C007 C00B C00G S001 -179.11(15) . . . . ?
C007 C00B C00G C00A -0.9(3) . . . . ?
C007 C00D C00J O002 0.2(3) . . . . ?
C007 C00D C00J C00P -177.56(19) . . . . ?
C008 N004 C006 N005 0.9(4) . . . . ?
C008 N004 C006 C009 175.0(2) . . . . ?
C008 C00H C00M C00O 2.2(4) . . . . ?
C008 C00K C00Q C00O 1.7(4) . . . . ?
C009 C007 C00B C00G 0.9(3) . . . . ?
C009 C007 C00D C00C 53.2(3) . . . . ?
C009 C007 C00D C00J -131.9(2) . . . . ?
C00B C007 C009 C006 -176.75(18) . . . . ?
C00B C007 C009 C00I 0.5(3) . . . . ?
C00B C007 C00D C00C -124.4(2) . . . . ?
C00B C007 C00D C00J 50.5(3) . . . . ?
C00C C00D C00J O002 175.21(17) . . . . ?
C00C C00D C00J C00P -2.5(3) . . . . ?
C00D C007 C009 C006 5.6(3) . . . . ?
C00D C007 C009 C00I -177.17(19) . . . . ?
C00D C007 C00B C00G 178.67(19) . . . . ?
C00D C00C C00L C00F 33.8(3) . . . . ?
C00D C00J C00P C00F -18.8(3) . . . . ?
C00E N005 C006 N004 -3.0(4) . . . . ?
C00E N005 C006 C009 -177.3(2) . . . . ?
C00E C00H C00M C00O -175.1(3) . . . . ?
C00G C00A C00I C009 1.9(3) . . . . ?
C00H C008 C00K C00Q 0.0(4) . . . . ?
C00H C00M C00O C00Q -0.5(4) . . . . ?
C00I C00A C00G S001 177.59(17) . . . . ?
C00I C00A C00G C00B -0.5(3) . . . . ?
C00K C008 C00H C00E 175.5(2) . . . . ?
C00K C008 C00H C00M -2.0(4) . . . . ?
C00L C00C C00D C007 170.22(18) . . . . ?
C00L C00C C00D C00J -4.8(3) . . . . ?
C00L C00F C00P C00J 43.4(3) . . . . ?
C00M C00O C00Q C00K -1.5(4) . . . . ?
C00N C00F C00L C00C 69.5(3) . . . . ?
C00N C00F C00P C00J -76.7(3) . . . . ?
C00P C00F C00L C00C -51.3(2) . . . . ?
C00R C00F C00L C00C -170.07(19) . . . . ?
C00R C00F C00P C00J 162.4(2) . . . . ?
C00S S001 C00G C00A 25.8(2) . . . . ?
C00S S001 C00G C00B -156.12(18) . . . . ?
